data_1533694
loop_
_publ_author_name
'Tripathi, A.'
'Medvedev, D.G.'
'Nyman, M.'
'Clearfield, A.'

_publ_section_title
;
 Selectivity for Cs and Sr in Nb-substituted titanosilicate with
 sitinakite topology
;
_journal_name_full 'Journal of Solid State Chemistry'
_journal_page_first 72
_journal_page_last 83
_journal_volume 175
_journal_year 2003
_chemical_formula_sum 'H2.37 Na0.737 Nb0.5 O8 Si Sr0.197 Ti1.5'
_chemical_name_systematic
;
Sr0.197 Na0.737 H0.37 (Nb0.5 Ti1.5) O3 (Si O4) (H2 O)
;
_space_group_IT_number 132
_symmetry_space_group_name_Hall '-P 4c 2c'
_symmetry_space_group_name_H-M 'P 42/m c m'
_cell_angle_alpha 90
_cell_angle_beta 90
_cell_angle_gamma 90
_cell_formula_units_Z 4
_cell_length_a 7.8463
_cell_length_b 7.8463
_cell_length_c 11.9985
_cell_volume 738.681
_citation_journal_id_ASTM JSSCBI
_cod_data_source_file Tripathi_JSSCBI_2003_215.cif
_cod_data_source_block H2.37Na0.737Nb0.5O8Si1Sr0.197Ti1.5
_cod_original_cell_volume 738.6807
_cod_original_formula_sum 'H2.37 Na0.737 Nb0.5 O8 Si1 Sr0.197 Ti1.5'
_cod_database_code 1533694

loop_
_symmetry_equiv_pos_as_xyz
x,y,z
-y,x,z+1/2
-x,-y,z
y,-x,z+1/2
x,-y,-z+1/2
y,x,-z
-x,y,-z+1/2
-y,-x,-z
-x,-y,-z
y,-x,-z-1/2
x,y,-z
-y,x,-z-1/2
-x,y,z-1/2
-y,-x,z
x,-y,z-1/2
y,x,z

loop_
_atom_site_label
_atom_site_type_symbol
_atom_site_fract_x
_atom_site_fract_y
_atom_site_fract_z
_atom_site_occupancy
_atom_site_U_iso_or_equiv
O2 O-2 0.119 0.119 0.3234 1 0.0
O1 O-2 0.1256 0.3978 0.1663 1 0.0
O3 O-2 0.1559 0.1559 0 1 0.0
Nb1 Nb+5 0.1435 0.1435 0.1548 0.25 0.0
Si1 Si+4 0 0.5 0.25 1 0.0
O4 O-2 0.2683 0.2683 0.5 1 0.0
Ti1 Ti+4 0.1435 0.1435 0.1548 0.75 0.0
Na1 Na+1 0 0.5 0.5 0.737 0.0
Sr1 Sr+2 0.3969 0.3969 0 0.197 0.0
